data_4088121
loop_
_publ_author_name
'Wan, Li'
'Zhang, Dao'

_publ_section_title
;
 Br\/onsted Base-Induced Rearrangement and Nucleophilic Addition of
 O/N-Functionalized NHCs and Relative Group 4 Metal Complexes for Ethylene
 Polymerization Catalysis
;
_journal_issue 2
_journal_name_full Organometallics
_journal_page_first 138
_journal_paper_doi 10.1021/acs.organomet.5b00862
_journal_volume 35
_journal_year 2016
_chemical_formula_sum 'C53 H90 Br2 Cl2 Hf N6 O4 Si2'
_chemical_formula_weight 1340.70
_space_group_IT_number 2
_space_group_name_Hall '-P 1'
_space_group_name_H-M_alt 'P -1'
_symmetry_cell_setting triclinic
_symmetry_space_group_name_H-M 'P -1'
_atom_sites_solution_hydrogens geom
_atom_sites_solution_primary direct
_atom_sites_solution_secondary difmap
_audit_creation_method SHELXL-97
_cell_angle_alpha 78.314(2)
_cell_angle_beta 80.812(2)
_cell_angle_gamma 80.869(2)
_cell_formula_units_Z 2
_cell_length_a 12.8602(15)
_cell_length_b 13.7192(16)
_cell_length_c 19.785(2)
_cell_measurement_reflns_used 3915
_cell_measurement_temperature 213(2)
_cell_measurement_theta_max 21.78
_cell_measurement_theta_min 2.37
_cell_volume 3345.5(6)
_computing_cell_refinement 'Bruker SAINT'
_computing_data_collection 'Bruker APEX2'
_computing_data_reduction 'Bruker SAINT'
_computing_molecular_graphics 'Bruker SHELXTL'
_computing_publication_material 'Bruker SHELXTL'
_computing_structure_refinement 'SHELXL-97 (Sheldrick, 2008)'
_computing_structure_solution 'SHELXS-97 (Sheldrick, 2008)'
_diffrn_ambient_temperature 213(2)
_diffrn_measured_fraction_theta_full 0.983
_diffrn_measured_fraction_theta_max 0.983
_diffrn_measurement_device_type 'Bruker APEX-II CCD'
_diffrn_measurement_method '\f and \w scans'
_diffrn_radiation_monochromator graphite
_diffrn_radiation_source 'fine-focus sealed tube'
_diffrn_radiation_type MoK\a
_diffrn_radiation_wavelength 0.71073
_diffrn_reflns_av_R_equivalents 0.0465
_diffrn_reflns_av_sigmaI/netI 0.0876
_diffrn_reflns_limit_h_max 15
_diffrn_reflns_limit_h_min -14
_diffrn_reflns_limit_k_max 16
_diffrn_reflns_limit_k_min -14
_diffrn_reflns_limit_l_max 23
_diffrn_reflns_limit_l_min -23
_diffrn_reflns_number 20380
_diffrn_reflns_theta_full 25.10
_diffrn_reflns_theta_max 25.10
_diffrn_reflns_theta_min 1.62
_exptl_absorpt_coefficient_mu 2.911
_exptl_absorpt_correction_T_max 0.8222
_exptl_absorpt_correction_T_min 0.6693
_exptl_absorpt_correction_type multi-scan
_exptl_absorpt_process_details sadabs
_exptl_crystal_colour colourless
_exptl_crystal_density_diffrn 1.331
_exptl_crystal_density_method 'not measured'
_exptl_crystal_description prism
_exptl_crystal_F_000 1372
_exptl_crystal_size_max 0.15
_exptl_crystal_size_mid 0.08
_exptl_crystal_size_min 0.07
_refine_diff_density_max 2.028
_refine_diff_density_min -0.911
_refine_diff_density_rms 0.148
_refine_ls_extinction_method none
_refine_ls_goodness_of_fit_ref 1.124
_refine_ls_hydrogen_treatment constr
_refine_ls_matrix_type full
_refine_ls_number_parameters 651
_refine_ls_number_reflns 11731
_refine_ls_number_restraints 81
_refine_ls_restrained_S_all 1.143
_refine_ls_R_factor_all 0.1007
_refine_ls_R_factor_gt 0.0626
_refine_ls_shift/su_max 0.001
_refine_ls_shift/su_mean 0.000
_refine_ls_structure_factor_coef Fsqd
_refine_ls_weighting_details 'calc w=1/[\s^2^(Fo^2^)+(0.1000P)^2^+0.7202P] where P=(Fo^2^+2Fc^2^)/3'
_refine_ls_weighting_scheme calc
_refine_ls_wR_factor_gt 0.1594
_refine_ls_wR_factor_ref 0.1918
_reflns_number_gt 8209
_reflns_number_total 11731
_reflns_threshold_expression >2sigma(I)
_cod_data_source_file om5b00862_si_002.cif
_cod_data_source_block mo_20921a
_cod_depositor_comments
;
The following automatic conversions were performed:

data item '_symmetry_cell_setting' value 'Triclinic' was changed to
'triclinic' in accordance with the
/home/saulius/struct/COD-crude-data/automatic-downloads/DataCite-retrospective/ACS/depositions/lib/dictionaries/cif_core.dic
dictionary named 'cif_core.dic' version 2.4.2 last updated on
2011-04-26.

Automatic conversion script
Id: cif_fix_values 6909 2019-04-08 15:41:33Z antanas 
;
_cod_original_cell_volume 3345.5(7)
_cod_original_sg_symbol_H-M P-1
_cod_database_code 4088121

loop_
_symmetry_equiv_pos_as_xyz
'x, y, z'
'-x, -y, -z'

loop_
_atom_site_label
_atom_site_type_symbol
_atom_site_fract_x
_atom_site_fract_y
_atom_site_fract_z
_atom_site_U_iso_or_equiv
_atom_site_adp_type
_atom_site_occupancy
_atom_site_symmetry_multiplicity
_atom_site_calc_flag
_atom_site_refinement_flags
Hf1 Hf 0.72017(3) 0.66993(3) 0.699153(19) 0.03843(15) Uani 1 1 d .
Br1 Br 0.66441(8) 0.42101(10) 0.02848(5) 0.0669(3) Uani 1 1 d .
Br2 Br 0.76600(11) 0.00277(9) 0.89659(7) 0.0795(4) Uani 1 1 d .
O1 O 0.8684(4) 0.5996(5) 0.7147(3) 0.0453(15) Uani 1 1 d .
O2 O 0.5723(5) 0.7448(4) 0.7137(3) 0.0428(14) Uani 1 1 d .
O3 O 0.6703(5) 0.5642(4) 0.6647(3) 0.0449(15) Uani 1 1 d .
O4 O 0.7688(6) 0.7605(6) 0.6167(4) 0.077(2) Uani 1 1 d .
Si1 Si 0.6479(3) 0.5082(3) 0.60476(17) 0.0612(8) Uani 1 1 d .
Si2 Si 0.7961(4) 0.8551(4) 0.5553(2) 0.1144(19) Uani 1 1 d .
N1 N 0.6946(5) 0.5814(5) 0.8130(3) 0.0318(15) Uani 1 1 d .
N2 N 0.5496(6) 0.4136(5) 0.8526(4) 0.0407(17) Uani 1 1 d .
N3 N 0.5504(6) 0.2701(6) 0.9196(4) 0.0486(19) Uani 1 1 d .
N4 N 0.7394(8) 0.7880(7) 0.7650(5) 0.074(3) Uani 1 1 d U
N5 N 0.9962(10) 0.7878(10) 0.8281(7) 0.110(4) Uani 1 1 d U
N6 N 1.1024(7) 0.8179(7) 0.8906(5) 0.065(3) Uani 1 1 d U
C1 C 0.9247(7) 0.5379(8) 0.7583(5) 0.045(2) Uani 1 1 d .
C2 C 0.8775(7) 0.5032(6) 0.8251(5) 0.038(2) Uani 1 1 d .
C3 C 0.9395(8) 0.4430(6) 0.8740(5) 0.046(2) Uani 1 1 d .
H3 H 0.9070 0.4212 0.9194 0.055 Uiso 1 1 calc R
C4 C 1.0463(8) 0.4150(7) 0.8572(6) 0.057(3) Uani 1 1 d .
C5 C 1.0903(7) 0.4440(8) 0.7902(6) 0.058(3) Uani 1 1 d .
H5 H 1.1623 0.4211 0.7775 0.070 Uiso 1 1 calc R
C6 C 1.0325(7) 0.5080(7) 0.7377(5) 0.046(2) Uani 1 1 d .
C7 C 0.7661(7) 0.5236(6) 0.8498(4) 0.0362(19) Uani 1 1 d .
H7 H 0.7422 0.4935 0.8955 0.043 Uiso 1 1 calc R
C8 C 0.5847(6) 0.5864(7) 0.8500(5) 0.042(2) Uani 1 1 d .
H8A H 0.5504 0.6561 0.8423 0.051 Uiso 1 1 calc R
H8B H 0.5870 0.5643 0.9001 0.051 Uiso 1 1 calc R
C9 C 0.5204(6) 0.5215(7) 0.8252(5) 0.045(2) Uani 1 1 d .
H9A H 0.4448 0.5407 0.8401 0.054 Uiso 1 1 calc R
H9B H 0.5316 0.5328 0.7742 0.054 Uiso 1 1 calc R
C10 C 0.5041(7) 0.3653(7) 0.9100(5) 0.042(2) Uani 1 1 d .
H10 H 0.4478 0.3927 0.9400 0.050 Uiso 1 1 calc R
C11 C 0.6300(8) 0.2631(9) 0.8650(6) 0.058(3) Uani 1 1 d .
H11 H 0.6773 0.2052 0.8581 0.070 Uiso 1 1 calc R
C12 C 0.6287(8) 0.3511(9) 0.8242(6) 0.058(3) Uani 1 1 d .
H12 H 0.6744 0.3677 0.7828 0.070 Uiso 1 1 calc R
C13 C 0.5212(9) 0.1847(8) 0.9743(5) 0.060(3) Uani 1 1 d .
H13 H 0.5876 0.1414 0.9859 0.072 Uiso 1 1 calc R
C14 C 0.4551(9) 0.1230(8) 0.9474(6) 0.067(3) Uani 1 1 d .
H14A H 0.4056 0.1674 0.9192 0.100 Uiso 1 1 calc R
H14B H 0.4159 0.0831 0.9864 0.100 Uiso 1 1 calc R
H14C H 0.5012 0.0790 0.9194 0.100 Uiso 1 1 calc R
C15 C 0.4678(12) 0.2242(9) 1.0383(6) 0.088(4) Uani 1 1 d .
H15A H 0.4559 0.1684 1.0763 0.132 Uiso 1 1 calc R
H15B H 0.4002 0.2633 1.0290 0.132 Uiso 1 1 calc R
H15C H 0.5126 0.2663 1.0509 0.132 Uiso 1 1 calc R
C16 C 1.1184(11) 0.3498(11) 0.9103(8) 0.089(4) Uani 1 1 d D
C17 C 1.2378(12) 0.3640(11) 0.8851(9) 0.124(6) Uani 1 1 d .
H17A H 1.2806 0.3298 0.9212 0.185 Uiso 1 1 calc R
H17B H 1.2450 0.4350 0.8753 0.185 Uiso 1 1 calc R
H17C H 1.2618 0.3361 0.8431 0.185 Uiso 1 1 calc R
C18 C 1.0856(16) 0.3807(17) 0.9783(10) 0.163(8) Uani 1 1 d U
H18A H 1.0108 0.3750 0.9928 0.245 Uiso 1 1 calc R
H18B H 1.0974 0.4498 0.9746 0.245 Uiso 1 1 calc R
H18C H 1.1271 0.3377 1.0124 0.245 Uiso 1 1 calc R
C19 C 1.1016(16) 0.2445(12) 0.9127(11) 0.148(7) Uani 1 1 d DU
H19A H 1.1534 0.1992 0.9386 0.222 Uiso 1 1 calc R
H19B H 1.1099 0.2312 0.8657 0.222 Uiso 1 1 calc R
H19C H 1.0306 0.2343 0.9355 0.222 Uiso 1 1 calc R
C20 C 1.0838(7) 0.5367(9) 0.6634(6) 0.060(3) Uani 1 1 d .
C21 C 1.0751(9) 0.6509(12) 0.6395(7) 0.090(4) Uani 1 1 d .
H21A H 1.0010 0.6785 0.6382 0.135 Uiso 1 1 calc R
H21B H 1.1143 0.6663 0.5933 0.135 Uiso 1 1 calc R
H21C H 1.1043 0.6803 0.6718 0.135 Uiso 1 1 calc R
C22 C 1.2043(8) 0.4940(10) 0.6534(7) 0.082(4) Uani 1 1 d .
H22A H 1.2400 0.5133 0.6874 0.123 Uiso 1 1 calc R
H22B H 1.2361 0.5207 0.6069 0.123 Uiso 1 1 calc R
H22C H 1.2117 0.4213 0.6599 0.123 Uiso 1 1 calc R
C23 C 1.0271(11) 0.4933(12) 0.6124(7) 0.096(5) Uani 1 1 d .
H23A H 1.0463 0.4211 0.6185 0.145 Uiso 1 1 calc R
H23B H 1.0496 0.5235 0.5647 0.145 Uiso 1 1 calc R
H23C H 0.9506 0.5089 0.6230 0.145 Uiso 1 1 calc R
C24 C 0.5273(7) 0.8386(6) 0.7153(4) 0.039(2) Uani 1 1 d .
C25 C 0.5796(8) 0.9033(7) 0.7414(5) 0.048(2) Uani 1 1 d .
C26 C 0.5390(8) 1.0046(6) 0.7387(5) 0.049(2) Uani 1 1 d .
H26 H 0.5766 1.0459 0.7558 0.058 Uiso 1 1 calc R
C27 C 0.4451(8) 1.0466(8) 0.7118(5) 0.054(3) Uani 1 1 d .
C28 C 0.3934(8) 0.9781(8) 0.6908(5) 0.057(3) Uani 1 1 d .
H28 H 0.3278 1.0032 0.6746 0.068 Uiso 1 1 calc R
C29 C 0.4276(7) 0.8782(7) 0.6913(4) 0.040(2) Uani 1 1 d .
C30 C 0.6773(9) 0.8691(8) 0.7691(6) 0.068(3) Uani 1 1 d U
H30 H 0.6989 0.9124 0.7939 0.082 Uiso 1 1 calc R
C31 C 0.8271(11) 0.7666(10) 0.8251(7) 0.091(5) Uani 1 1 d .
H31A H 0.8056 0.8060 0.8623 0.109 Uiso 1 1 calc R
H31B H 0.8460 0.6954 0.8442 0.109 Uiso 1 1 calc R
C32 C 0.9001(15) 0.8050(16) 0.7744(7) 0.134(7) Uani 1 1 d .
H32A H 0.8795 0.8758 0.7552 0.160 Uiso 1 1 calc R
H32B H 0.9194 0.7658 0.7369 0.160 Uiso 1 1 calc R
C33 C 1.0140(14) 0.8533(13) 0.8641(10) 0.122(6) Uani 1 1 d U
H33 H 0.9711 0.9140 0.8697 0.147 Uiso 1 1 calc R
C34 C 1.1323(7) 0.7220(8) 0.8796(6) 0.061(3) Uani 1 1 d .
H34 H 1.1929 0.6802 0.8943 0.073 Uiso 1 1 calc R
C35 C 1.0628(10) 0.6957(10) 0.8447(8) 0.091(4) Uani 1 1 d U
H35 H 1.0593 0.6326 0.8341 0.110 Uiso 1 1 calc R
C36 C 1.1585(11) 0.8739(10) 0.9280(8) 0.082(4) Uani 1 1 d D
H36 H 1.1746 0.8317 0.9730 0.098 Uiso 1 1 calc R
C37 C 1.2624(16) 0.8978(15) 0.8817(9) 0.139(8) Uani 1 1 d .
H37A H 1.2955 0.9424 0.9015 0.208 Uiso 1 1 calc R
H37B H 1.2471 0.9301 0.8354 0.208 Uiso 1 1 calc R
H37C H 1.3102 0.8360 0.8790 0.208 Uiso 1 1 calc R
C38 C 1.101(2) 0.9725(17) 0.9400(14) 0.199(11) Uani 1 1 d DU
H38A H 1.0388 0.9884 0.9154 0.299 Uiso 1 1 calc R
H38B H 1.1470 1.0240 0.9230 0.299 Uiso 1 1 calc R
H38C H 1.0779 0.9698 0.9895 0.299 Uiso 1 1 calc R
C39 C 0.3989(10) 1.1547(9) 0.7066(7) 0.074(3) Uani 1 1 d D
C40 C 0.4522(12) 1.2114(9) 0.7439(8) 0.087(4) Uani 1 1 d .
H40A H 0.5010 1.2504 0.7109 0.131 Uiso 1 1 calc R
H40B H 0.4913 1.1649 0.7778 0.131 Uiso 1 1 calc R
H40C H 0.3994 1.2562 0.7676 0.131 Uiso 1 1 calc R
C41 C 0.4013(16) 1.1988(11) 0.6327(8) 0.130(6) Uani 1 1 d DU
H41A H 0.3549 1.2621 0.6275 0.195 Uiso 1 1 calc R
H41B H 0.3773 1.1533 0.6086 0.195 Uiso 1 1 calc R
H41C H 0.4733 1.2102 0.6129 0.195 Uiso 1 1 calc R
C42 C 0.2835(16) 1.1643(15) 0.7443(12) 0.157(8) Uani 1 1 d U
H42A H 0.2682 1.2260 0.7629 0.236 Uiso 1 1 calc R
H42B H 0.2756 1.1075 0.7821 0.236 Uiso 1 1 calc R
H42C H 0.2345 1.1653 0.7116 0.236 Uiso 1 1 calc R
C43 C 0.3618(8) 0.8131(8) 0.6664(6) 0.058(3) Uani 1 1 d .
C44 C 0.4216(10) 0.7758(10) 0.5998(6) 0.079(4) Uani 1 1 d .
H44A H 0.4208 0.8312 0.5606 0.119 Uiso 1 1 calc R
H44B H 0.3868 0.7231 0.5904 0.119 Uiso 1 1 calc R
H44C H 0.4945 0.7498 0.6068 0.119 Uiso 1 1 calc R
C45 C 0.3480(9) 0.7144(8) 0.7221(7) 0.070(3) Uani 1 1 d .
H45A H 0.4172 0.6771 0.7290 0.104 Uiso 1 1 calc R
H45B H 0.3060 0.6734 0.7056 0.104 Uiso 1 1 calc R
H45C H 0.3121 0.7321 0.7658 0.104 Uiso 1 1 calc R
C46 C 0.2527(9) 0.8560(9) 0.6558(7) 0.083(4) Uani 1 1 d .
H46A H 0.2142 0.8731 0.6990 0.124 Uiso 1 1 calc R
H46B H 0.2180 0.8074 0.6413 0.124 Uiso 1 1 calc R
H46C H 0.2535 0.9161 0.6201 0.124 Uiso 1 1 calc R
C47 C 0.6649(15) 0.5945(12) 0.5183(7) 0.111(6) Uani 1 1 d .
H47A H 0.6142 0.6548 0.5192 0.166 Uiso 1 1 calc R
H47B H 0.6527 0.5609 0.4821 0.166 Uiso 1 1 calc R
H47C H 0.7365 0.6123 0.5087 0.166 Uiso 1 1 calc R
C48 C 0.7389(13) 0.3854(10) 0.6069(9) 0.107(5) Uani 1 1 d .
H48A H 0.8116 0.3972 0.6058 0.160 Uiso 1 1 calc R
H48B H 0.7334 0.3568 0.5668 0.160 Uiso 1 1 calc R
H48C H 0.7182 0.3391 0.6492 0.160 Uiso 1 1 calc R
C49 C 0.5068(11) 0.4803(9) 0.6235(9) 0.100(5) Uani 1 1 d .
H49A H 0.5027 0.4180 0.6568 0.149 Uiso 1 1 calc R
H49B H 0.4830 0.4737 0.5807 0.149 Uiso 1 1 calc R
H49C H 0.4618 0.5346 0.6426 0.149 Uiso 1 1 calc R
C50 C 0.6691(18) 0.9289(18) 0.5331(10) 0.184(11) Uani 1 1 d .
H50A H 0.6301 0.9532 0.5738 0.276 Uiso 1 1 calc R
H50B H 0.6273 0.8867 0.5175 0.276 Uiso 1 1 calc R
H50C H 0.6833 0.9854 0.4962 0.276 Uiso 1 1 calc R
C51 C 0.8682(19) 0.9388(17) 0.5874(11) 0.178(9) Uani 1 1 d U
H51A H 0.8191 0.9770 0.6179 0.267 Uiso 1 1 calc R
H51B H 0.8998 0.9844 0.5483 0.267 Uiso 1 1 calc R
H51C H 0.9236 0.8989 0.6129 0.267 Uiso 1 1 calc R
C52 C 0.8695(19) 0.809(2) 0.4767(10) 0.200(13) Uani 1 1 d .
H52A H 0.9357 0.7692 0.4881 0.301 Uiso 1 1 calc R
H52B H 0.8846 0.8663 0.4403 0.301 Uiso 1 1 calc R
H52C H 0.8266 0.7688 0.4606 0.301 Uiso 1 1 calc R
C53 C 0.9024(17) 0.1465(14) 0.7355(12) 0.156(8) Uani 1 1 d U
H53A H 0.8690 0.1658 0.6927 0.187 Uiso 1 1 calc R
H53B H 0.8522 0.1135 0.7722 0.187 Uiso 1 1 calc R
Cl1 Cl 1.0209(5) 0.0628(5) 0.7219(4) 0.170(2) Uani 1 1 d .
Cl2 Cl 0.9331(8) 0.2517(8) 0.7593(5) 0.250(5) Uani 1 1 d .

loop_
_atom_site_aniso_label
_atom_site_aniso_U_11
_atom_site_aniso_U_22
_atom_site_aniso_U_33
_atom_site_aniso_U_23
_atom_site_aniso_U_13
_atom_site_aniso_U_12
Hf1 0.0344(2) 0.0396(2) 0.0412(2) -0.00038(15) -0.01170(14) -0.00687(15)
Br1 0.0496(6) 0.0882(9) 0.0521(6) 0.0007(5) -0.0089(5) 0.0089(6)
Br2 0.0883(9) 0.0552(7) 0.0968(9) -0.0290(7) -0.0228(7) 0.0151(6)
O1 0.026(3) 0.066(4) 0.041(3) -0.005(3) -0.002(3) -0.006(3)
O2 0.045(4) 0.035(4) 0.053(4) -0.007(3) -0.023(3) -0.005(3)
O3 0.046(4) 0.030(3) 0.052(4) -0.004(3) -0.006(3) 0.009(3)
O4 0.074(5) 0.080(6) 0.066(5) 0.031(4) -0.017(4) -0.022(4)
Si1 0.0589(19) 0.066(2) 0.0673(19) -0.0304(16) -0.0169(15) -0.0006(15)
Si2 0.124(4) 0.135(4) 0.083(3) 0.059(3) -0.042(3) -0.085(3)
N1 0.023(3) 0.029(4) 0.040(4) -0.007(3) -0.001(3) 0.003(3)
N2 0.037(4) 0.034(4) 0.046(4) 0.000(3) -0.005(3) 0.000(3)
N3 0.051(5) 0.043(5) 0.050(5) -0.004(4) -0.017(4) 0.003(4)
N4 0.071(5) 0.051(5) 0.109(6) -0.026(5) -0.057(5) 0.024(4)
N5 0.088(7) 0.092(7) 0.165(8) -0.054(6) -0.073(6) 0.037(6)
N6 0.049(5) 0.067(6) 0.095(7) -0.029(5) -0.048(5) 0.002(4)
C1 0.034(5) 0.067(7) 0.045(5) -0.025(5) -0.003(4) -0.023(5)
C2 0.032(5) 0.030(5) 0.053(5) -0.009(4) -0.014(4) 0.002(4)
C3 0.062(6) 0.030(5) 0.043(5) -0.003(4) -0.018(4) 0.011(4)
C4 0.055(6) 0.037(6) 0.080(8) -0.019(5) -0.021(6) 0.018(5)
C5 0.027(5) 0.049(6) 0.106(9) -0.039(6) -0.008(5) 0.005(4)
C6 0.034(5) 0.033(5) 0.071(6) -0.020(4) -0.011(4) 0.012(4)
C7 0.040(5) 0.030(5) 0.034(4) -0.005(3) -0.004(4) 0.006(4)
C8 0.027(4) 0.055(6) 0.044(5) -0.014(4) 0.010(4) -0.010(4)
C9 0.021(4) 0.056(6) 0.052(5) 0.000(4) 0.001(4) -0.008(4)
C10 0.037(5) 0.036(5) 0.050(5) -0.005(4) -0.012(4) 0.004(4)
C11 0.036(5) 0.061(7) 0.083(8) -0.032(6) -0.003(5) -0.001(5)
C12 0.042(6) 0.071(8) 0.059(6) -0.012(6) 0.002(5) -0.004(5)
C13 0.066(7) 0.045(6) 0.060(6) 0.012(5) -0.018(5) 0.002(5)
C14 0.076(8) 0.043(6) 0.075(7) 0.012(5) -0.025(6) -0.002(6)
C15 0.128(12) 0.055(8) 0.066(8) 0.007(6) 0.003(7) -0.002(7)
C16 0.083(10) 0.094(11) 0.101(11) -0.029(8) -0.051(8) 0.010(8)
C17 0.091(11) 0.083(11) 0.188(17) -0.014(11) -0.073(11) 0.056(9)
C18 0.123(13) 0.207(17) 0.141(13) -0.014(12) -0.067(11) 0.062(12)
C19 0.160(14) 0.094(11) 0.192(15) 0.029(10) -0.112(12) -0.003(10)
C20 0.028(5) 0.071(8) 0.084(8) -0.036(6) 0.015(5) -0.011(5)
C21 0.046(7) 0.145(14) 0.079(9) -0.028(9) 0.022(6) -0.034(8)
C22 0.039(6) 0.100(10) 0.108(10) -0.050(8) 0.019(6) -0.001(6)
C23 0.082(9) 0.131(13) 0.095(10) -0.077(10) 0.011(7) -0.021(9)
C24 0.049(5) 0.025(5) 0.045(5) -0.002(4) -0.018(4) -0.003(4)
C25 0.057(6) 0.037(5) 0.056(6) -0.009(4) -0.027(5) -0.003(4)
C26 0.070(7) 0.020(5) 0.058(6) -0.004(4) -0.030(5) 0.007(4)
C27 0.056(6) 0.051(6) 0.063(6) -0.021(5) -0.018(5) -0.006(5)
C28 0.044(6) 0.073(8) 0.055(6) -0.008(5) -0.018(5) -0.008(5)
C29 0.044(5) 0.031(5) 0.047(5) -0.003(4) -0.019(4) -0.004(4)
C30 0.073(6) 0.049(6) 0.100(7) -0.031(5) -0.056(5) 0.008(5)
C31 0.110(11) 0.054(8) 0.104(10) -0.023(7) 0.047(9) -0.045(7)
C32 0.144(16) 0.20(2) 0.047(8) -0.006(10) -0.001(9) -0.032(15)
C33 0.121(11) 0.104(11) 0.183(13) -0.087(10) -0.085(10) 0.008(9)
C34 0.028(5) 0.053(7) 0.099(8) -0.009(6) -0.021(5) 0.009(4)
C35 0.067(8) 0.062(8) 0.163(12) -0.061(8) -0.056(8) 0.030(6)
C36 0.080(9) 0.065(8) 0.118(11) -0.018(7) -0.064(8) -0.008(7)
C37 0.152(18) 0.169(19) 0.121(14) -0.015(13) -0.028(12) -0.099(15)
C38 0.211(19) 0.192(18) 0.228(19) -0.088(15) -0.046(15) -0.044(15)
C39 0.069(8) 0.065(8) 0.100(9) -0.023(7) -0.037(7) -0.003(6)
C40 0.105(11) 0.046(7) 0.125(11) -0.043(7) -0.033(9) 0.000(7)
C41 0.205(15) 0.055(8) 0.130(12) -0.009(8) -0.073(11) 0.024(9)
C42 0.134(14) 0.104(12) 0.221(16) -0.036(12) -0.007(12) 0.013(11)
C43 0.047(6) 0.058(7) 0.073(7) -0.005(5) -0.027(5) -0.010(5)
C44 0.088(9) 0.085(9) 0.083(9) -0.027(7) -0.044(7) -0.018(7)
C45 0.060(7) 0.042(6) 0.111(10) -0.012(6) -0.025(6) -0.007(5)
C46 0.063(8) 0.059(8) 0.127(11) 0.007(7) -0.045(7) -0.006(6)
C47 0.163(16) 0.108(13) 0.056(8) -0.025(8) -0.004(9) -0.001(11)
C48 0.107(12) 0.068(9) 0.157(15) -0.064(10) -0.028(10) 0.020(8)
C49 0.081(9) 0.037(7) 0.191(16) -0.029(8) -0.051(10) 0.004(6)
C50 0.17(2) 0.23(3) 0.111(15) 0.078(16) -0.052(14) -0.033(19)
C51 0.190(16) 0.173(16) 0.184(16) 0.016(12) -0.033(13) -0.118(14)
C52 0.20(3) 0.29(3) 0.110(15) 0.042(18) -0.007(15) -0.14(2)
C53 0.157(15) 0.092(12) 0.190(15) -0.009(11) 0.008(12) 0.013(11)
Cl1 0.124(4) 0.156(5) 0.205(6) -0.019(4) 0.016(4) 0.005(4)
Cl2 0.258(10) 0.242(10) 0.290(10) -0.130(8) 0.027(8) -0.114(8)

loop_
_atom_type_symbol
_atom_type_description
_atom_type_scat_dispersion_real
_atom_type_scat_dispersion_imag
_atom_type_scat_source
C C 0.0033 0.0016 'International Tables Vol C Tables 4.2.6.8 and 6.1.1.4'
H H 0.0000 0.0000 'International Tables Vol C Tables 4.2.6.8 and 6.1.1.4'
N N 0.0061 0.0033 'International Tables Vol C Tables 4.2.6.8 and 6.1.1.4'
O O 0.0106 0.0060 'International Tables Vol C Tables 4.2.6.8 and 6.1.1.4'
Cl Cl 0.1484 0.1585 'International Tables Vol C Tables 4.2.6.8 and 6.1.1.4'
Br Br -0.2901 2.4595 'International Tables Vol C Tables 4.2.6.8 and 6.1.1.4'
Hf Hf -0.5830 6.1852 'International Tables Vol C Tables 4.2.6.8 and 6.1.1.4'
Si Si 0.0817 0.0704 'International Tables Vol C Tables 4.2.6.8 and 6.1.1.4'

loop_
_geom_angle_atom_site_label_1
_geom_angle_atom_site_label_2
_geom_angle_atom_site_label_3
_geom_angle
O4 Hf1 O3 104.8(3)
O4 Hf1 O2 95.9(3)
O3 Hf1 O2 92.7(2)
O4 Hf1 O1 94.3(3)
O3 Hf1 O1 98.2(2)
O2 Hf1 O1 162.6(2)
O4 Hf1 N1 163.3(3)
O3 Hf1 N1 90.7(2)
O2 Hf1 N1 89.5(2)
O1 Hf1 N1 76.9(2)
O4 Hf1 N4 88.6(4)
O3 Hf1 N4 163.8(3)
O2 Hf1 N4 76.5(3)
O1 Hf1 N4 89.8(3)
N1 Hf1 N4 77.4(3)
C1 O1 Hf1 145.1(6)
C24 O2 Hf1 138.0(6)
Si1 O3 Hf1 154.5(4)
Si2 O4 Hf1 168.2(6)
O3 Si1 C47 109.2(6)
O3 Si1 C49 108.8(5)
C47 Si1 C49 108.3(8)
O3 Si1 C48 109.4(5)
C47 Si1 C48 112.8(7)
C49 Si1 C48 108.4(7)
O4 Si2 C50 107.9(7)
O4 Si2 C51 110.1(7)
C50 Si2 C51 106.7(12)
O4 Si2 C52 110.2(9)
C50 Si2 C52 108.8(10)
C51 Si2 C52 112.9(10)
C7 N1 C8 114.0(7)
C7 N1 Hf1 128.4(5)
C8 N1 Hf1 117.6(5)
C10 N2 C12 109.2(8)
C10 N2 C9 124.3(7)
C12 N2 C9 126.4(8)
C10 N3 C11 106.5(8)
C10 N3 C13 129.0(9)
C11 N3 C13 124.4(9)
C30 N4 C31 110.6(9)
C30 N4 Hf1 125.1(7)
C31 N4 Hf1 123.6(6)
C33 N5 C35 110.0(11)
C33 N5 C32 126.1(13)
C35 N5 C32 123.7(12)
C33 N6 C34 108.6(9)
C33 N6 C36 125.0(10)
C34 N6 C36 126.4(9)
O1 C1 C2 119.6(8)
O1 C1 C6 119.9(8)
C2 C1 C6 120.5(9)
C1 C2 C3 119.8(8)
C1 C2 C7 124.8(8)
C3 C2 C7 115.4(8)
C4 C3 C2 121.8(9)
C4 C3 H3 119.1
C2 C3 H3 119.1
C5 C4 C3 117.8(9)
C5 C4 C16 118.7(10)
C3 C4 C16 123.5(11)
C4 C5 C6 123.5(9)
C4 C5 H5 118.2
C6 C5 H5 118.2
C1 C6 C5 116.3(9)
C1 C6 C20 121.8(8)
C5 C6 C20 121.8(8)
N1 C7 C2 125.1(8)
N1 C7 H7 117.4
C2 C7 H7 117.4
N1 C8 C9 111.5(7)
N1 C8 H8A 109.3
C9 C8 H8A 109.3
N1 C8 H8B 109.3
C9 C8 H8B 109.3
H8A C8 H8B 108.0
N2 C9 C8 111.9(7)
N2 C9 H9A 109.2
C8 C9 H9A 109.2
N2 C9 H9B 109.2
C8 C9 H9B 109.2
H9A C9 H9B 107.9
N2 C10 N3 108.8(8)
N2 C10 H10 125.6
N3 C10 H10 125.6
C12 C11 N3 108.1(9)
C12 C11 H11 126.0
N3 C11 H11 126.0
C11 C12 N2 107.4(9)
C11 C12 H12 126.3
N2 C12 H12 126.3
N3 C13 C15 108.7(9)
N3 C13 C14 110.3(8)
C15 C13 C14 113.8(11)
N3 C13 H13 108.0
C15 C13 H13 108.0
C14 C13 H13 108.0
C13 C14 H14A 109.5
C13 C14 H14B 109.5
H14A C14 H14B 109.5
C13 C14 H14C 109.5
H14A C14 H14C 109.5
H14B C14 H14C 109.5
C13 C15 H15A 109.5
C13 C15 H15B 109.5
H15A C15 H15B 109.5
C13 C15 H15C 109.5
H15A C15 H15C 109.5
H15B C15 H15C 109.5
C18 C16 C19 111.8(18)
C18 C16 C4 108.8(12)
C19 C16 C4 105.4(10)
C18 C16 C17 109.6(14)
C19 C16 C17 110.6(14)
C4 C16 C17 110.5(12)
C16 C17 H17A 109.5
C16 C17 H17B 109.5
H17A C17 H17B 109.5
C16 C17 H17C 109.5
H17A C17 H17C 109.5
H17B C17 H17C 109.5
C16 C18 H18A 109.5
C16 C18 H18B 109.5
H18A C18 H18B 109.5
C16 C18 H18C 109.5
H18A C18 H18C 109.5
H18B C18 H18C 109.5
C16 C19 H19A 109.5
C16 C19 H19B 109.5
H19A C19 H19B 109.5
C16 C19 H19C 109.5
H19A C19 H19C 109.5
H19B C19 H19C 109.5
C6 C20 C21 112.0(8)
C6 C20 C22 112.1(10)
C21 C20 C22 107.6(9)
C6 C20 C23 110.0(9)
C21 C20 C23 107.5(11)
C22 C20 C23 107.4(9)
C20 C21 H21A 109.5
C20 C21 H21B 109.5
H21A C21 H21B 109.5
C20 C21 H21C 109.5
H21A C21 H21C 109.5
H21B C21 H21C 109.5
C20 C22 H22A 109.5
C20 C22 H22B 109.5
H22A C22 H22B 109.5
C20 C22 H22C 109.5
H22A C22 H22C 109.5
H22B C22 H22C 109.5
C20 C23 H23A 109.5
C20 C23 H23B 109.5
H23A C23 H23B 109.5
C20 C23 H23C 109.5
H23A C23 H23C 109.5
H23B C23 H23C 109.5
O2 C24 C25 119.4(8)
O2 C24 C29 123.0(8)
C25 C24 C29 117.6(8)
C26 C25 C24 121.0(8)
C26 C25 C30 117.4(9)
C24 C25 C30 121.5(9)
C27 C26 C25 122.4(9)
C27 C26 H26 118.8
C25 C26 H26 118.8
C26 C27 C28 114.1(9)
C26 C27 C39 124.7(9)
C28 C27 C39 121.1(9)
C29 C28 C27 127.2(9)
C29 C28 H28 116.4
C27 C28 H28 116.4
C28 C29 C24 117.4(8)
C28 C29 C43 120.9(8)
C24 C29 C43 121.8(8)
N4 C30 C25 128.9(10)
N4 C30 H30 115.5
C25 C30 H30 115.5
C32 C31 N4 88.7(12)
C32 C31 H31A 113.9
N4 C31 H31A 113.9
C32 C31 H31B 113.9
N4 C31 H31B 113.9
H31A C31 H31B 111.1
C31 C32 N5 94.0(12)
C31 C32 H32A 112.9
N5 C32 H32A 112.9
C31 C32 H32B 112.9
N5 C32 H32B 112.9
H32A C32 H32B 110.3
N6 C33 N5 107.3(13)
N6 C33 H33 126.3
N5 C33 H33 126.3
C35 C34 N6 110.3(9)
C35 C34 H34 124.9
N6 C34 H34 124.9
C34 C35 N5 102.0(10)
C34 C35 H35 129.0
N5 C35 H35 129.0
C38 C36 N6 114.5(13)
C38 C36 C37 105.2(17)
N6 C36 C37 107.7(12)
C38 C36 H36 109.8
N6 C36 H36 109.8
C37 C36 H36 109.8
C36 C37 H37A 109.5
C36 C37 H37B 109.5
H37A C37 H37B 109.5
C36 C37 H37C 109.5
H37A C37 H37C 109.5
H37B C37 H37C 109.5
C36 C38 H38A 109.5
C36 C38 H38B 109.5
H38A C38 H38B 109.5
C36 C38 H38C 109.5
H38A C38 H38C 109.5
H38B C38 H38C 109.5
C41 C39 C40 112.1(13)
C41 C39 C27 107.7(10)
C40 C39 C27 113.5(10)
C41 C39 C42 110.6(14)
C40 C39 C42 102.4(13)
C27 C39 C42 110.5(12)
C39 C40 H40A 109.5
C39 C40 H40B 109.5
H40A C40 H40B 109.5
C39 C40 H40C 109.5
H40A C40 H40C 109.5
H40B C40 H40C 109.5
C39 C41 H41A 109.5
C39 C41 H41B 109.5
H41A C41 H41B 109.5
C39 C41 H41C 109.5
H41A C41 H41C 109.5
H41B C41 H41C 109.5
C39 C42 H42A 109.5
C39 C42 H42B 109.5
H42A C42 H42B 109.5
C39 C42 H42C 109.5
H42A C42 H42C 109.5
H42B C42 H42C 109.5
C46 C43 C29 116.8(10)
C46 C43 C44 110.2(10)
C29 C43 C44 110.4(9)
C46 C43 C45 103.6(9)
C29 C43 C45 110.1(8)
C44 C43 C45 104.8(10)
C43 C44 H44A 109.5
C43 C44 H44B 109.5
H44A C44 H44B 109.5
C43 C44 H44C 109.5
H44A C44 H44C 109.5
H44B C44 H44C 109.5
C43 C45 H45A 109.5
C43 C45 H45B 109.5
H45A C45 H45B 109.5
C43 C45 H45C 109.5
H45A C45 H45C 109.5
H45B C45 H45C 109.5
C43 C46 H46A 109.5
C43 C46 H46B 109.5
H46A C46 H46B 109.5
C43 C46 H46C 109.5
H46A C46 H46C 109.5
H46B C46 H46C 109.5
Si1 C47 H47A 109.5
Si1 C47 H47B 109.5
H47A C47 H47B 109.5
Si1 C47 H47C 109.5
H47A C47 H47C 109.5
H47B C47 H47C 109.5
Si1 C48 H48A 109.5
Si1 C48 H48B 109.5
H48A C48 H48B 109.5
Si1 C48 H48C 109.5
H48A C48 H48C 109.5
H48B C48 H48C 109.5
Si1 C49 H49A 109.5
Si1 C49 H49B 109.5
H49A C49 H49B 109.5
Si1 C49 H49C 109.5
H49A C49 H49C 109.5
H49B C49 H49C 109.5
Si2 C50 H50A 109.5
Si2 C50 H50B 109.5
H50A C50 H50B 109.5
Si2 C50 H50C 109.5
H50A C50 H50C 109.5
H50B C50 H50C 109.5
Si2 C51 H51A 109.5
Si2 C51 H51B 109.5
H51A C51 H51B 109.5
Si2 C51 H51C 109.5
H51A C51 H51C 109.5
H51B C51 H51C 109.5
Si2 C52 H52A 109.5
Si2 C52 H52B 109.5
H52A C52 H52B 109.5
Si2 C52 H52C 109.5
H52A C52 H52C 109.5
H52B C52 H52C 109.5
Cl2 C53 Cl1 109.0(14)
Cl2 C53 H53A 109.9
Cl1 C53 H53A 109.9
Cl2 C53 H53B 109.9
Cl1 C53 H53B 109.9
H53A C53 H53B 108.3

loop_
_geom_bond_atom_site_label_1
_geom_bond_atom_site_label_2
_geom_bond_distance
Hf1 O4 1.922(7)
Hf1 O3 1.953(6)
Hf1 O2 2.020(6)
Hf1 O1 2.035(6)
Hf1 N1 2.332(6)
Hf1 N4 2.338(9)
O1 C1 1.302(11)
O2 C24 1.329(10)
O3 Si1 1.621(7)
O4 Si2 1.629(8)
Si1 C47 1.876(15)
Si1 C49 1.878(14)
Si1 C48 1.890(13)
Si2 C50 1.85(2)
Si2 C51 1.85(2)
Si2 C52 1.85(2)
N1 C7 1.323(10)
N1 C8 1.482(10)
N2 C10 1.295(11)
N2 C12 1.350(12)
N2 C9 1.479(11)
N3 C10 1.335(11)
N3 C11 1.372(12)
N3 C13 1.477(12)
N4 C30 1.271(13)
N4 C31 1.718(18)
N5 C33 1.320(16)
N5 C35 1.420(15)
N5 C32 1.713(19)
N6 C33 1.309(16)
N6 C34 1.363(13)
N6 C36 1.496(14)
C1 C2 1.388(12)
C1 C6 1.402(12)
C2 C3 1.402(11)
C2 C7 1.441(12)
C3 C4 1.371(14)
C3 H3 0.9400
C4 C5 1.363(15)
C4 C16 1.558(15)
C5 C6 1.439(14)
C5 H5 0.9400
C6 C20 1.512(14)
C7 H7 0.9400
C8 C9 1.503(13)
C8 H8A 0.9800
C8 H8B 0.9800
C9 H9A 0.9800
C9 H9B 0.9800
C10 H10 0.9400
C11 C12 1.308(15)
C11 H11 0.9400
C12 H12 0.9400
C13 C15 1.501(15)
C13 C14 1.508(16)
C13 H13 0.9900
C14 H14A 0.9700
C14 H14B 0.9700
C14 H14C 0.9700
C15 H15A 0.9700
C15 H15B 0.9700
C15 H15C 0.9700
C16 C18 1.47(2)
C16 C19 1.484(15)
C16 C17 1.57(2)
C17 H17A 0.9700
C17 H17B 0.9700
C17 H17C 0.9700
C18 H18A 0.9700
C18 H18B 0.9700
C18 H18C 0.9700
C19 H19A 0.9700
C19 H19B 0.9700
C19 H19C 0.9700
C20 C21 1.534(18)
C20 C22 1.564(14)
C20 C23 1.588(16)
C21 H21A 0.9700
C21 H21B 0.9700
C21 H21C 0.9700
C22 H22A 0.9700
C22 H22B 0.9700
C22 H22C 0.9700
C23 H23A 0.9700
C23 H23B 0.9700
C23 H23C 0.9700
C24 C25 1.412(12)
C24 C29 1.426(12)
C25 C26 1.399(12)
C25 C30 1.425(13)
C26 C27 1.391(13)
C26 H26 0.9400
C27 C28 1.394(14)
C27 C39 1.497(15)
C28 C29 1.370(13)
C28 H28 0.9400
C29 C43 1.518(13)
C30 H30 0.9400
C31 C32 1.344(19)
C31 H31A 0.9800
C31 H31B 0.9800
C32 H32A 0.9800
C32 H32B 0.9800
C33 H33 0.9400
C34 C35 1.343(15)
C34 H34 0.9400
C35 H35 0.9400
C36 C38 1.483(16)
C36 C37 1.54(2)
C36 H36 0.9900
C37 H37A 0.9700
C37 H37B 0.9700
C37 H37C 0.9700
C38 H38A 0.9700
C38 H38B 0.9700
C38 H38C 0.9700
C39 C41 1.463(14)
C39 C40 1.478(16)
C39 C42 1.55(2)
C40 H40A 0.9700
C40 H40B 0.9700
C40 H40C 0.9700
C41 H41A 0.9700
C41 H41B 0.9700
C41 H41C 0.9700
C42 H42A 0.9700
C42 H42B 0.9700
C42 H42C 0.9700
C43 C46 1.464(15)
C43 C44 1.553(16)
C43 C45 1.578(15)
C44 H44A 0.9700
C44 H44B 0.9700
C44 H44C 0.9700
C45 H45A 0.9700
C45 H45B 0.9700
C45 H45C 0.9700
C46 H46A 0.9700
C46 H46B 0.9700
C46 H46C 0.9700
C47 H47A 0.9700
C47 H47B 0.9700
C47 H47C 0.9700
C48 H48A 0.9700
C48 H48B 0.9700
C48 H48C 0.9700
C49 H49A 0.9700
C49 H49B 0.9700
C49 H49C 0.9700
C50 H50A 0.9700
C50 H50B 0.9700
C50 H50C 0.9700
C51 H51A 0.9700
C51 H51B 0.9700
C51 H51C 0.9700
C52 H52A 0.9700
C52 H52B 0.9700
C52 H52C 0.9700
C53 Cl2 1.73(2)
C53 Cl1 1.775(19)
C53 H53A 0.9800
C53 H53B 0.9800

loop_
_geom_torsion_atom_site_label_1
_geom_torsion_atom_site_label_2
_geom_torsion_atom_site_label_3
_geom_torsion_atom_site_label_4
_geom_torsion
O4 Hf1 O1 C1 168.0(11)
O3 Hf1 O1 C1 -86.4(11)
O2 Hf1 O1 C1 41.9(16)
N1 Hf1 O1 C1 2.3(10)
N4 Hf1 O1 C1 79.4(11)
O4 Hf1 O2 C24 -48.3(8)
O3 Hf1 O2 C24 -153.4(8)
O1 Hf1 O2 C24 77.6(12)
N1 Hf1 O2 C24 116.0(8)
N4 Hf1 O2 C24 38.8(8)
O4 Hf1 O3 Si1 1.6(9)
O2 Hf1 O3 Si1 98.4(9)
O1 Hf1 O3 Si1 -95.2(9)
N1 Hf1 O3 Si1 -172.0(9)
N4 Hf1 O3 Si1 145.9(9)
O3 Hf1 O4 Si2 133(3)
O2 Hf1 O4 Si2 39(3)
O1 Hf1 O4 Si2 -127(3)
N1 Hf1 O4 Si2 -69(3)
N4 Hf1 O4 Si2 -37(3)
Hf1 O3 Si1 C47 -12.2(11)
Hf1 O3 Si1 C49 -130.2(9)
Hf1 O3 Si1 C48 111.6(10)
Hf1 O4 Si2 C50 -55(3)
Hf1 O4 Si2 C51 61(3)
Hf1 O4 Si2 C52 -173(3)
O4 Hf1 N1 C7 -58.7(13)
O3 Hf1 N1 C7 99.3(7)
O2 Hf1 N1 C7 -168.1(7)
O1 Hf1 N1 C7 1.0(7)
N4 Hf1 N1 C7 -91.8(7)
O4 Hf1 N1 C8 123.2(11)
O3 Hf1 N1 C8 -78.9(6)
O2 Hf1 N1 C8 13.8(6)
O1 Hf1 N1 C8 -177.1(6)
N4 Hf1 N1 C8 90.1(6)
O4 Hf1 N4 C30 74.4(12)
O3 Hf1 N4 C30 -71.2(16)
O2 Hf1 N4 C30 -22.0(11)
O1 Hf1 N4 C30 168.8(12)
N1 Hf1 N4 C30 -114.6(12)
O4 Hf1 N4 C31 -116.5(8)
O3 Hf1 N4 C31 97.8(11)
O2 Hf1 N4 C31 147.0(9)
O1 Hf1 N4 C31 -22.2(8)
N1 Hf1 N4 C31 54.4(8)
Hf1 O1 C1 C2 -5.6(16)
Hf1 O1 C1 C6 175.2(7)
O1 C1 C2 C3 -175.1(8)
C6 C1 C2 C3 4.2(13)
O1 C1 C2 C7 5.4(14)
C6 C1 C2 C7 -175.3(9)
C1 C2 C3 C4 -1.5(14)
C7 C2 C3 C4 178.1(9)
C2 C3 C4 C5 -2.8(15)
C2 C3 C4 C16 178.8(10)
C3 C4 C5 C6 4.5(16)
C16 C4 C5 C6 -177.0(10)
O1 C1 C6 C5 176.7(8)
C2 C1 C6 C5 -2.5(13)
O1 C1 C6 C20 -6.5(14)
C2 C1 C6 C20 174.3(9)
C4 C5 C6 C1 -1.9(15)
C4 C5 C6 C20 -178.7(10)
C8 N1 C7 C2 177.7(8)
Hf1 N1 C7 C2 -0.5(13)
C1 C2 C7 N1 -2.9(14)
C3 C2 C7 N1 177.5(8)
C7 N1 C8 C9 -102.4(9)
Hf1 N1 C8 C9 76.0(8)
C10 N2 C9 C8 91.3(10)
C12 N2 C9 C8 -86.2(11)
N1 C8 C9 N2 75.1(9)
C12 N2 C10 N3 -1.4(11)
C9 N2 C10 N3 -179.3(8)
C11 N3 C10 N2 1.6(10)
C13 N3 C10 N2 -174.7(9)
C10 N3 C11 C12 -1.2(12)
C13 N3 C11 C12 175.4(9)
N3 C11 C12 N2 0.3(12)
C10 N2 C12 C11 0.7(12)
C9 N2 C12 C11 178.5(9)
C10 N3 C13 C15 -28.2(14)
C11 N3 C13 C15 156.1(10)
C10 N3 C13 C14 97.2(12)
C11 N3 C13 C14 -78.5(12)
C5 C4 C16 C18 143.0(15)
C3 C4 C16 C18 -38.6(19)
C5 C4 C16 C19 -96.9(16)
C3 C4 C16 C19 81.5(16)
C5 C4 C16 C17 22.6(16)
C3 C4 C16 C17 -159.0(11)
C1 C6 C20 C21 59.3(13)
C5 C6 C20 C21 -124.1(11)
C1 C6 C20 C22 -179.6(9)
C5 C6 C20 C22 -3.1(14)
C1 C6 C20 C23 -60.2(13)
C5 C6 C20 C23 116.4(11)
Hf1 O2 C24 C25 -33.7(13)
Hf1 O2 C24 C29 145.9(7)
O2 C24 C25 C26 174.8(9)
C29 C24 C25 C26 -4.9(14)
O2 C24 C25 C30 -2.9(15)
C29 C24 C25 C30 177.4(10)
C24 C25 C26 C27 1.2(16)
C30 C25 C26 C27 179.0(11)
C25 C26 C27 C28 2.7(15)
C25 C26 C27 C39 -179.0(11)
C26 C27 C28 C29 -3.1(16)
C39 C27 C28 C29 178.5(11)
C27 C28 C29 C24 -0.4(16)
C27 C28 C29 C43 -179.8(10)
O2 C24 C29 C28 -175.2(8)
C25 C24 C29 C28 4.4(13)
O2 C24 C29 C43 4.1(14)
C25 C24 C29 C43 -176.3(9)
C31 N4 C30 C25 -164.2(12)
Hf1 N4 C30 C25 6(2)
C26 C25 C30 N4 -165.1(13)
C24 C25 C30 N4 13(2)
C30 N4 C31 C32 -98.6(15)
Hf1 N4 C31 C32 91.0(13)
N4 C31 C32 N5 -179.8(10)
C33 N5 C32 C31 -91(2)
C35 N5 C32 C31 83.6(19)
C34 N6 C33 N5 -9(2)
C36 N6 C33 N5 172.4(14)
C35 N5 C33 N6 14(2)
C32 N5 C33 N6 -171.3(14)
C33 N6 C34 C35 0.8(18)
C36 N6 C34 C35 179.4(13)
N6 C34 C35 N5 7.0(16)
C33 N5 C35 C34 -13(2)
C32 N5 C35 C34 172.2(13)
C33 N6 C36 C38 6(2)
C34 N6 C36 C38 -172.6(16)
C33 N6 C36 C37 -110.8(18)
C34 N6 C36 C37 70.9(17)
C26 C27 C39 C41 114.8(14)
C28 C27 C39 C41 -67.0(15)
C26 C27 C39 C40 -9.9(17)
C28 C27 C39 C40 168.3(11)
C26 C27 C39 C42 -124.3(14)
C28 C27 C39 C42 53.9(16)
C28 C29 C43 C46 -12.2(15)
C24 C29 C43 C46 168.5(10)
C28 C29 C43 C44 114.8(11)
C24 C29 C43 C44 -64.5(12)
C28 C29 C43 C45 -130.0(10)
C24 C29 C43 C45 50.7(13)
